data_1564317
loop_
_publ_author_name
'Sotani, Taichi'
'Mizokuro, Toshiko'
'Yajima, Tatsuo'
'Sogawa, Hiromitsu'
'Sanda, Fumio'

_publ_section_title
;
 Highly photoluminescent poly(norbornene)s carrying platinum--acetylide
 complex moieties in their side chains: evaluation of oxygen sensing and
 TTA--UC
;
_journal_issue 33
_journal_name_full 'Polymer Chemistry'
_journal_page_first 4829
_journal_page_last 4837
_journal_paper_doi 10.1039/D1PY00665G
_journal_volume 12
_journal_year 2021
_chemical_formula_moiety 'C49 H60 N2 O4 P2 Pt'
_chemical_formula_sum 'C49 H60 N2 O4 P2 Pt'
_chemical_formula_weight 998.02
_chemical_melting_point 438.15
_chemical_name_systematic M1
_space_group_crystal_system monoclinic
_space_group_IT_number 14
_space_group_name_Hall '-P 2ybc'
_space_group_name_H-M_alt 'P 1 21/c 1'
_atom_sites_solution_hydrogens geom
_audit_creation_date 2020-10-08
_audit_creation_method
;
Olex2 1.2
(compiled 2018.05.29 svn.r3508 for OlexSys, GUI svn.r5506)
;
_audit_update_record
;
2021-06-29 deposited with the CCDC.	2021-08-02 downloaded from the CCDC.
;
_cell_angle_alpha 90
_cell_angle_beta 94.688(7)
_cell_angle_gamma 90
_cell_formula_units_Z 4
_cell_length_a 12.7636(3)
_cell_length_b 23.5852(5)
_cell_length_c 15.1155(3)
_cell_measurement_reflns_used 41552
_cell_measurement_temperature 123
_cell_measurement_theta_max 27.485
_cell_measurement_theta_min 1.725
_cell_volume 4535.03(18)
_computing_molecular_graphics 'Olex2 (Dolomanov et al., 2009)'
_computing_publication_material 'Olex2 (Dolomanov et al., 2009)'
_computing_structure_refinement 'ShelXL (Sheldrick, 2015)'
_computing_structure_solution 'SHELXT 2018/2 (Sheldrick, 2018)'
_diffrn_ambient_temperature 123.0
_diffrn_measured_fraction_theta_full 0.999
_diffrn_measured_fraction_theta_max 0.998
_diffrn_measurement_device_type 'Rigaku R-AXIS RAPID'
_diffrn_radiation_type MoK\a
_diffrn_radiation_wavelength 0.71075
_diffrn_reflns_av_R_equivalents 0.0230
_diffrn_reflns_av_unetI/netI 0.0179
_diffrn_reflns_Laue_measured_fraction_full 0.999
_diffrn_reflns_Laue_measured_fraction_max 0.998
_diffrn_reflns_limit_h_max 16
_diffrn_reflns_limit_h_min -16
_diffrn_reflns_limit_k_max 30
_diffrn_reflns_limit_k_min -30
_diffrn_reflns_limit_l_max 19
_diffrn_reflns_limit_l_min -19
_diffrn_reflns_number 43157
_diffrn_reflns_point_group_measured_fraction_full 0.999
_diffrn_reflns_point_group_measured_fraction_max 0.998
_diffrn_reflns_theta_full 25.242
_diffrn_reflns_theta_max 27.484
_diffrn_reflns_theta_min 2.343
_exptl_absorpt_coefficient_mu 3.210
_exptl_absorpt_correction_T_max 1.0000
_exptl_absorpt_correction_T_min 1.0000
_exptl_absorpt_correction_type multi-scan
_exptl_crystal_colour yellow
_exptl_crystal_colour_primary yellow
_exptl_crystal_density_diffrn 1.462
_exptl_crystal_description block
_exptl_crystal_F_000 2032
_exptl_crystal_preparation Luminescent
_exptl_crystal_recrystallization_method 'Re-crystallisation from solvent: butanol'
_exptl_crystal_size_max 0.25
_exptl_crystal_size_mid 0.14
_exptl_crystal_size_min 0.1
_refine_diff_density_max 2.357
_refine_diff_density_min -0.746
_refine_diff_density_rms 0.091
_refine_ls_extinction_method none
_refine_ls_goodness_of_fit_ref 1.092
_refine_ls_hydrogen_treatment constr
_refine_ls_matrix_type full
_refine_ls_number_parameters 530
_refine_ls_number_reflns 10375
_refine_ls_number_restraints 32
_refine_ls_restrained_S_all 1.128
_refine_ls_R_factor_all 0.0348
_refine_ls_R_factor_gt 0.0320
_refine_ls_shift/su_max 0.005
_refine_ls_shift/su_mean 0.000
_refine_ls_structure_factor_coef Fsqd
_refine_ls_weighting_details 'w=1/[\s^2^(Fo^2^)+(0.0253P)^2^+11.8905P] where P=(Fo^2^+2Fc^2^)/3'
_refine_ls_weighting_scheme calc
_refine_ls_wR_factor_gt 0.0723
_refine_ls_wR_factor_ref 0.0735
_reflns_Friedel_coverage 0.000
_reflns_number_gt 9800
_reflns_number_total 10375
_reflns_threshold_expression 'I > 2\s(I)'
_cod_data_source_file d1py00665g3.cif
_cod_data_source_block shelx
_cod_depositor_comments 'Adding full bibliography for 1564317.cif.'
_cod_database_code 1564317
_shelx_shelxl_version_number 2018/3
_shelx_space_group_comment
;
The symmetry employed for this shelxl refinement is uniquely defined
by the following loop, which should always be used as a source of
symmetry information in preference to the above space-group names.
They are only intended as comments.
;
_shelx_estimated_absorpt_t_max 0.740
_shelx_estimated_absorpt_t_min 0.501
_olex2_refinement_description
;
1. Fixed Uiso
 At 1.2 times of:
  All C(H) groups, All C(H,H) groups
 At 1.5 times of:
  All C(H,H,H) groups
2. Uiso/Uaniso restraints and constraints
Uanis(P003) \\sim Ueq, Uanis(C01G) \\sim Ueq, Uanis(C01J) \\sim Ueq,
Uanis(C01M) \\sim Ueq, Uanis(C01L) \\sim Ueq: with sigma of 0.005 and sigma for
terminal atoms of 0.005
3. Rigid body (RIGU) restrains
 P002, C01H
 with sigma for 1-2 distances of 0.004 and sigma for 1-3 distances of 0.004
4.a Ternary CH refined with riding coordinates:
 C00M(H00M), C00N(H00N), C00O(H00O), C014(H014)
4.b Secondary CH2 refined with riding coordinates:
 C00F(H00A,H00B), C00S(H00E,H00F), C00V(H00H,H00I), C015(H01D,H01E), C016(H01F,
 H01G), C017(H01H,H01I), C019(H01J,H01K), C01C(H01O,H01P), C01F(H01U,H01V),
 C01G(H01W,H01X), C01H(H01Y,H), C01J(H01,HC)
4.c Aromatic/amide H refined with riding coordinates:
 C00C(H00C), C00D(H00D), C00G(H00G), C00K(H00K), C00Q(H00Q), C00U(H00U),
 C00W(H00W), C00X(H00X), C010(H010), C018(H018), C01D(H01Q)
4.d Idealised Me refined as rotating group:
 C013(H01A,H01B,H01C), C01B(H01L,H01M,H01N), C01E(H01R,H01S,H01T), C01I(H01Z,
 HA,HB), C01K(H0AA,HD,HE), C01L(H1AA,HF,HG), C01M(H2AA,HH,HI)
;
_olex2_submission_special_instructions 'No special instructions were received'

loop_
_space_group_symop_operation_xyz
'x, y, z'
'-x, y+1/2, -z+1/2'
'-x, -y, -z'
'x, -y-1/2, z-1/2'

loop_
_atom_site_label
_atom_site_type_symbol
_atom_site_fract_x
_atom_site_fract_y
_atom_site_fract_z
_atom_site_U_iso_or_equiv
_atom_site_adp_type
_atom_site_occupancy
_atom_site_site_symmetry_order
_atom_site_calc_flag
_atom_site_refinement_flags_posn
_atom_site_refinement_flags_adp
_atom_site_refinement_flags_occupancy
_atom_site_disorder_assembly
_atom_site_disorder_group
Pt01 Pt 0.17096(2) 0.61633(2) 0.47194(2) 0.02500(4) Uani 1 1 d . . . . .
P002 P 0.13210(7) 0.70012(4) 0.54002(6) 0.02963(18) Uani 1 1 d . U . . .
P003 P 0.20715(9) 0.53314(4) 0.40189(7) 0.0426(2) Uani 1 1 d . U . . .
O004 O -0.43988(19) 0.74775(11) 0.15784(16) 0.0341(5) Uani 1 1 d . . . . .
O005 O -0.24016(19) 0.70717(11) -0.07254(16) 0.0346(5) Uani 1 1 d . . . . .
N006 N -0.3202(2) 0.72177(11) 0.05759(18) 0.0254(5) Uani 1 1 d . . . . .
O007 O 0.6845(2) 0.56011(12) 0.97014(18) 0.0412(6) Uani 1 1 d . . . . .
O008 O 0.5648(2) 0.37881(11) 0.95671(19) 0.0423(6) Uani 1 1 d . . . . .
N009 N 0.6214(2) 0.46971(12) 0.96450(18) 0.0289(6) Uani 1 1 d . . . . .
C00A C 0.0721(2) 0.63816(13) 0.3684(2) 0.0258(6) Uani 1 1 d . . . . .
C00B C 0.2664(3) 0.59579(16) 0.5780(2) 0.0340(7) Uani 1 1 d . . . . .
C00C C -0.1340(2) 0.71723(13) 0.2590(2) 0.0260(6) Uani 1 1 d . . . . .
H00C H -0.120403 0.737774 0.312774 0.031 Uiso 1 1 calc R . . . .
C00D C -0.2137(2) 0.73495(13) 0.1979(2) 0.0252(6) Uani 1 1 d . . . . .
H00D H -0.253480 0.767811 0.209351 0.030 Uiso 1 1 calc R . . . .
C00E C -0.0726(2) 0.66936(13) 0.2431(2) 0.0254(6) Uani 1 1 d . . . . .
C00F C -0.3951(3) 0.84171(14) -0.0432(2) 0.0297(7) Uani 1 1 d . . . . .
H00A H -0.392730 0.882304 -0.059599 0.036 Uiso 1 1 calc R . . . .
H00B H -0.334587 0.831995 -0.000756 0.036 Uiso 1 1 calc R . . . .
C00G C -0.0948(3) 0.64020(14) 0.1632(2) 0.0295(7) Uani 1 1 d . . . . .
H00G H -0.053371 0.608195 0.150593 0.035 Uiso 1 1 calc R . . . .
C00H C -0.4172(2) 0.74279(13) 0.0824(2) 0.0275(7) Uani 1 1 d . . . . .
C00I C 0.0082(2) 0.65145(14) 0.3089(2) 0.0275(6) Uani 1 1 d . . . . .
C00J C -0.3158(3) 0.72147(13) -0.0353(2) 0.0270(6) Uani 1 1 d . . . . .
C00K C -0.5714(3) 0.83073(15) -0.0952(2) 0.0335(7) Uani 1 1 d . . . . .
H00K H -0.643088 0.842043 -0.099421 0.040 Uiso 1 1 calc R . . . .
C00L C -0.2356(2) 0.70459(13) 0.1197(2) 0.0247(6) Uani 1 1 d . . . . .
C00M C -0.4056(3) 0.80217(15) -0.1244(2) 0.0309(7) Uani 1 1 d . . . . .
H00M H -0.348456 0.804609 -0.165712 0.037 Uiso 1 1 calc R . . . .
C00N C -0.4189(3) 0.74375(14) -0.0781(2) 0.0290(7) Uani 1 1 d . . . . .
H00N H -0.454890 0.715370 -0.119266 0.035 Uiso 1 1 calc R . . . .
C00O C -0.4849(2) 0.75835(14) -0.0004(2) 0.0277(6) Uani 1 1 d . . . . .
H00O H -0.553290 0.737416 -0.004521 0.033 Uiso 1 1 calc R . . . .
C00P C 0.5557(3) 0.42728(15) 0.9282(2) 0.0294(7) Uani 1 1 d . . . . .
C00Q C 0.3265(3) 0.47194(15) 0.7198(2) 0.0295(7) Uani 1 1 d . . . . .
H00Q H 0.274835 0.481059 0.673106 0.035 Uiso 1 1 calc R . . . .
C00R C 0.4770(3) 0.44394(14) 0.8557(2) 0.0281(7) Uani 1 1 d . . . . .
C00S C 0.9995(3) 0.42069(15) 1.0528(2) 0.0341(7) Uani 1 1 d . . . . .
H00E H 0.993877 0.382392 1.025991 0.041 Uiso 1 1 calc R . . . .
H00F H 1.018378 0.447394 1.006104 0.041 Uiso 1 1 calc R . . . .
C00T C 0.4754(3) 0.50004(14) 0.8228(2) 0.0275(7) Uani 1 1 d . . . . .
C00U C -0.1760(3) 0.65691(14) 0.1019(2) 0.0293(7) Uani 1 1 d . . . . .
H00U H -0.190735 0.636139 0.048471 0.035 Uiso 1 1 calc R . . . .
C00V C 0.2061(3) 0.53694(16) 0.2818(3) 0.0375(8) Uani 1 1 d . . . . .
H00H H 0.225624 0.499392 0.258905 0.045 Uiso 1 1 calc R . . . .
H00I H 0.133821 0.545632 0.256700 0.045 Uiso 1 1 calc R . . . .
C00W C 0.4065(3) 0.40380(15) 0.8215(2) 0.0338(7) Uani 1 1 d . . . . .
H00W H 0.410096 0.366084 0.843627 0.041 Uiso 1 1 calc R . . . .
C00X C -0.5154(3) 0.81821(15) -0.1629(2) 0.0342(8) Uani 1 1 d . . . . .
H00X H -0.539433 0.819114 -0.224080 0.041 Uiso 1 1 calc R . . . .
C00Y C 0.3982(3) 0.57086(16) 0.7175(2) 0.0350(8) Uani 1 1 d . . . . .
C00Z C 0.6233(3) 0.52581(15) 0.9346(2) 0.0298(7) Uani 1 1 d . . . . .
C010 C 0.3296(3) 0.41862(16) 0.7540(2) 0.0362(8) Uani 1 1 d . . . . .
H010 H 0.279333 0.391270 0.732073 0.043 Uiso 1 1 calc R . . . .
C011 C 0.3990(3) 0.51446(15) 0.7523(2) 0.0297(7) Uani 1 1 d . . . . .
C012 C 0.3261(3) 0.58525(15) 0.6436(2) 0.0355(8) Uani 1 1 d . . . . .
C013 C 0.2803(3) 0.58114(18) 0.2501(2) 0.0394(8) Uani 1 1 d . . . . .
H01A H 0.277285 0.580562 0.185149 0.059 Uiso 1 1 calc GR . . . .
H01B H 0.352155 0.572794 0.274531 0.059 Uiso 1 1 calc GR . . . .
H01C H 0.259565 0.618712 0.270202 0.059 Uiso 1 1 calc GR . . . .
C014 C -0.5016(3) 0.82387(14) -0.0105(2) 0.0287(7) Uani 1 1 d . . . . .
H014 H -0.523938 0.844355 0.042778 0.034 Uiso 1 1 calc R . . . .
C015 C 0.6998(3) 0.45520(17) 1.0384(2) 0.0363(8) Uani 1 1 d . . . . .
H01D H 0.673889 0.422521 1.071478 0.044 Uiso 1 1 calc R . . . .
H01E H 0.708001 0.487730 1.079807 0.044 Uiso 1 1 calc R . . . .
C016 C 0.8067(3) 0.44042(16) 1.0061(2) 0.0325(7) Uani 1 1 d . . . . .
H01F H 0.801998 0.403359 0.975331 0.039 Uiso 1 1 calc R . . . .
H01G H 0.826022 0.469400 0.962957 0.039 Uiso 1 1 calc R . . . .
C017 C 1.0871(3) 0.42034(18) 1.1268(3) 0.0424(9) Uani 1 1 d . . . . .
H01H H 1.154627 0.413491 1.100616 0.051 Uiso 1 1 calc R . . . .
H01I H 1.091151 0.458310 1.154786 0.051 Uiso 1 1 calc R . . . .
C018 C 0.4698(3) 0.60970(15) 0.7540(3) 0.0407(9) Uani 1 1 d . . . . .
H018 H 0.468994 0.647213 0.731093 0.049 Uiso 1 1 calc R . . . .
C019 C 0.8918(3) 0.43758(16) 1.0826(2) 0.0336(7) Uani 1 1 d . . . . .
H01J H 0.870781 0.409719 1.126844 0.040 Uiso 1 1 calc R . . . .
H01K H 0.897861 0.475084 1.112005 0.040 Uiso 1 1 calc R . . . .
C01A C 0.5480(3) 0.54101(14) 0.8593(2) 0.0305(7) Uani 1 1 d . . . . .
C01B C -0.0840(3) 0.67800(18) 0.5424(3) 0.0479(10) Uani 1 1 d . . . . .
H01L H -0.103494 0.708778 0.500740 0.072 Uiso 1 1 calc GR . . . .
H01M H -0.141324 0.671297 0.580442 0.072 Uiso 1 1 calc GR . . . .
H01N H -0.070810 0.643377 0.509219 0.072 Uiso 1 1 calc GR . . . .
C01C C 0.1060(3) 0.76010(16) 0.4664(3) 0.0418(9) Uani 1 1 d . . . . .
H01O H 0.044896 0.750956 0.424223 0.050 Uiso 1 1 calc R . . . .
H01P H 0.086559 0.793101 0.502081 0.050 Uiso 1 1 calc R . . . .
C01D C 0.5445(3) 0.59526(16) 0.8248(3) 0.0412(9) Uani 1 1 d . . . . .
H01Q H 0.592528 0.623098 0.848788 0.049 Uiso 1 1 calc R . . . .
C01E C 1.0746(4) 0.3770(2) 1.1972(3) 0.0568(12) Uani 1 1 d . . . . .
H01R H 1.068928 0.339208 1.170078 0.085 Uiso 1 1 calc GR . . . .
H01S H 1.010848 0.385085 1.226862 0.085 Uiso 1 1 calc GR . . . .
H01T H 1.135829 0.378099 1.240701 0.085 Uiso 1 1 calc GR . . . .
C01F C 0.2353(4) 0.72395(19) 0.6227(3) 0.0496(10) Uani 1 1 d . . . . .
H01U H 0.240434 0.696217 0.672040 0.060 Uiso 1 1 calc R . . . .
H01V H 0.303025 0.723145 0.595156 0.060 Uiso 1 1 calc R . . . .
C01G C 0.3426(5) 0.5061(2) 0.4385(3) 0.0728(15) Uani 1 1 d . U . . .
H01W H 0.392856 0.537777 0.434908 0.087 Uiso 1 1 calc R . . . .
H01X H 0.343417 0.494944 0.501753 0.087 Uiso 1 1 calc R . . . .
C01H C 0.0147(3) 0.6943(2) 0.5994(3) 0.0482(10) Uani 1 1 d . U . . .
H01Y H 0.027360 0.665662 0.646961 0.058 Uiso 1 1 calc R . . . .
H H 0.002392 0.731130 0.628220 0.058 Uiso 1 1 calc R . . . .
C01I C 0.1979(4) 0.77670(19) 0.4139(3) 0.0557(12) Uani 1 1 d . . . . .
H01Z H 0.175321 0.806052 0.370531 0.084 Uiso 1 1 calc GR . . . .
HA H 0.222320 0.743373 0.382716 0.084 Uiso 1 1 calc GR . . . .
HB H 0.255357 0.791378 0.454464 0.084 Uiso 1 1 calc GR . . . .
C01J C 0.1169(5) 0.4767(2) 0.4207(5) 0.0833(17) Uani 1 1 d . U . . .
H01 H 0.143760 0.440850 0.397167 0.100 Uiso 1 1 calc R . . . .
HC H 0.112198 0.472003 0.485318 0.100 Uiso 1 1 calc R . . . .
C01K C 0.2218(4) 0.7826(2) 0.6618(4) 0.0654(14) Uani 1 1 d . . . . .
H0AA H 0.226840 0.811238 0.615342 0.098 Uiso 1 1 calc GR . . . .
HD H 0.277074 0.789178 0.709568 0.098 Uiso 1 1 calc GR . . . .
HE H 0.152830 0.785187 0.685583 0.098 Uiso 1 1 calc GR . . . .
C01L C 0.3810(5) 0.4577(3) 0.3886(4) 0.0824(17) Uani 1 1 d . U . . .
H1AA H 0.388991 0.469320 0.327223 0.124 Uiso 1 1 calc GR . . . .
HF H 0.330408 0.426451 0.388788 0.124 Uiso 1 1 calc GR . . . .
HG H 0.449091 0.445190 0.416420 0.124 Uiso 1 1 calc GR . . . .
C01M C 0.0028(6) 0.4894(3) 0.3739(5) 0.105(2) Uani 1 1 d . U . . .
H2AA H 0.006101 0.490346 0.309403 0.158 Uiso 1 1 calc GR . . . .
HH H -0.021996 0.526125 0.394260 0.158 Uiso 1 1 calc GR . . . .
HI H -0.045852 0.459534 0.389402 0.158 Uiso 1 1 calc GR . . . .

loop_
_atom_site_aniso_label
_atom_site_aniso_U_11
_atom_site_aniso_U_22
_atom_site_aniso_U_33
_atom_site_aniso_U_23
_atom_site_aniso_U_13
_atom_site_aniso_U_12
Pt01 0.02140(6) 0.02804(7) 0.02598(7) 0.00644(5) 0.00453(4) 0.00687(5)
P002 0.0284(4) 0.0317(4) 0.0281(4) -0.0011(3) -0.0019(3) 0.0050(3)
P003 0.0536(6) 0.0313(5) 0.0463(6) 0.0061(4) 0.0251(5) 0.0152(4)
O004 0.0303(12) 0.0414(14) 0.0318(13) 0.0084(10) 0.0095(10) 0.0057(11)
O005 0.0338(13) 0.0397(14) 0.0306(13) 0.0007(10) 0.0048(10) 0.0138(11)
N006 0.0237(13) 0.0257(13) 0.0269(13) 0.0018(10) 0.0023(10) 0.0017(10)
O007 0.0371(14) 0.0441(15) 0.0417(15) -0.0111(12) -0.0013(11) -0.0041(12)
O008 0.0496(16) 0.0347(14) 0.0430(15) 0.0127(11) 0.0051(12) 0.0031(12)
N009 0.0280(14) 0.0368(15) 0.0216(13) 0.0032(11) 0.0012(10) 0.0080(12)
C00A 0.0245(15) 0.0244(15) 0.0285(16) 0.0019(12) 0.0026(12) 0.0004(12)
C00B 0.0309(17) 0.0378(18) 0.0342(18) 0.0079(15) 0.0078(14) 0.0101(15)
C00C 0.0267(15) 0.0256(15) 0.0260(15) -0.0016(12) 0.0044(12) -0.0035(12)
C00D 0.0241(14) 0.0221(14) 0.0299(16) 0.0011(12) 0.0052(12) 0.0012(12)
C00E 0.0214(14) 0.0276(15) 0.0271(16) 0.0016(12) 0.0024(12) -0.0022(12)
C00F 0.0313(16) 0.0274(16) 0.0308(17) 0.0026(13) 0.0054(13) 0.0024(13)
C00G 0.0283(16) 0.0278(16) 0.0321(17) -0.0042(13) 0.0001(13) 0.0071(13)
C00H 0.0242(15) 0.0240(15) 0.0348(18) 0.0059(13) 0.0052(13) -0.0001(12)
C00I 0.0249(15) 0.0271(15) 0.0308(16) -0.0020(13) 0.0047(13) -0.0015(13)
C00J 0.0294(16) 0.0230(15) 0.0282(16) -0.0012(12) 0.0006(13) 0.0015(12)
C00K 0.0294(17) 0.0341(18) 0.0370(19) 0.0066(14) 0.0027(14) 0.0097(14)
C00L 0.0204(14) 0.0249(15) 0.0289(16) 0.0025(12) 0.0020(12) -0.0012(12)
C00M 0.0294(16) 0.0369(18) 0.0268(16) 0.0034(13) 0.0056(13) 0.0078(14)
C00N 0.0291(16) 0.0268(16) 0.0305(17) -0.0038(13) -0.0017(13) 0.0059(13)
C00O 0.0223(14) 0.0291(16) 0.0317(17) 0.0034(13) 0.0021(12) 0.0003(12)
C00P 0.0295(16) 0.0324(17) 0.0274(16) 0.0038(13) 0.0090(13) 0.0045(13)
C00Q 0.0258(15) 0.0365(18) 0.0263(16) -0.0008(13) 0.0018(12) 0.0024(13)
C00R 0.0255(15) 0.0337(17) 0.0257(16) 0.0000(13) 0.0057(12) 0.0012(13)
C00S 0.0347(18) 0.0313(17) 0.0362(19) -0.0016(14) 0.0017(14) 0.0013(14)
C00T 0.0257(15) 0.0338(17) 0.0233(15) 0.0006(12) 0.0039(12) 0.0074(13)
C00U 0.0290(16) 0.0288(16) 0.0297(17) -0.0049(13) -0.0001(13) 0.0023(13)
C00V 0.0317(18) 0.041(2) 0.040(2) -0.0128(16) 0.0028(15) -0.0006(15)
C00W 0.0341(18) 0.0318(17) 0.0361(19) 0.0044(14) 0.0069(14) -0.0011(14)
C00X 0.0341(18) 0.0384(19) 0.0293(17) 0.0042(14) -0.0026(14) 0.0105(15)
C00Y 0.0360(18) 0.0341(18) 0.0347(18) 0.0034(14) 0.0025(15) 0.0069(15)
C00Z 0.0291(16) 0.0330(17) 0.0278(16) -0.0036(13) 0.0055(13) 0.0031(14)
C010 0.0359(18) 0.0348(18) 0.0381(19) 0.0008(15) 0.0034(15) -0.0036(15)
C011 0.0306(16) 0.0323(17) 0.0268(16) 0.0027(13) 0.0058(13) 0.0081(14)
C012 0.0360(18) 0.0326(18) 0.0381(19) 0.0091(15) 0.0047(15) 0.0068(15)
C013 0.0387(19) 0.055(2) 0.0251(17) -0.0034(16) 0.0042(14) -0.0007(17)
C014 0.0302(16) 0.0286(16) 0.0280(16) 0.0025(13) 0.0061(13) 0.0092(13)
C015 0.0325(18) 0.051(2) 0.0250(17) 0.0059(15) -0.0006(14) 0.0113(16)
C016 0.0308(17) 0.0388(19) 0.0277(17) 0.0009(14) 0.0005(13) 0.0085(14)
C017 0.0342(19) 0.046(2) 0.046(2) -0.0060(18) -0.0020(16) 0.0010(17)
C018 0.048(2) 0.0247(17) 0.049(2) 0.0094(15) 0.0008(18) 0.0059(15)
C019 0.0330(17) 0.0355(18) 0.0311(18) -0.0022(14) -0.0045(14) 0.0051(14)
C01A 0.0359(17) 0.0288(16) 0.0271(16) 0.0011(13) 0.0040(13) 0.0090(14)
C01B 0.035(2) 0.044(2) 0.067(3) -0.003(2) 0.0200(19) 0.0039(17)
C01C 0.049(2) 0.0309(18) 0.044(2) 0.0008(16) -0.0052(17) 0.0076(16)
C01D 0.049(2) 0.0285(17) 0.044(2) 0.0010(16) -0.0036(17) 0.0015(16)
C01E 0.061(3) 0.061(3) 0.047(2) 0.011(2) -0.006(2) 0.017(2)
C01F 0.050(2) 0.051(2) 0.046(2) -0.0087(19) -0.0085(19) 0.008(2)
C01G 0.100(3) 0.075(3) 0.045(2) 0.006(2) 0.012(2) 0.047(3)
C01H 0.046(2) 0.055(2) 0.046(2) -0.0059(19) 0.0186(19) 0.0095(19)
C01I 0.069(3) 0.036(2) 0.063(3) 0.012(2) 0.014(2) 0.004(2)
C01J 0.110(4) 0.045(2) 0.103(4) -0.006(2) 0.060(3) -0.008(3)
C01K 0.075(3) 0.058(3) 0.059(3) -0.020(2) -0.017(3) 0.006(3)
C01L 0.097(4) 0.082(3) 0.070(3) 0.009(3) 0.020(3) 0.038(3)
C01M 0.117(4) 0.087(4) 0.120(4) -0.028(3) 0.059(3) -0.046(3)

loop_
_atom_type_symbol
_atom_type_description
_atom_type_scat_dispersion_real
_atom_type_scat_dispersion_imag
_atom_type_scat_source
C C 0.0033 0.0016 'International Tables Vol C Tables 4.2.6.8 and 6.1.1.4'
H H 0.0000 0.0000 'International Tables Vol C Tables 4.2.6.8 and 6.1.1.4'
N N 0.0061 0.0033 'International Tables Vol C Tables 4.2.6.8 and 6.1.1.4'
O O 0.0106 0.0060 'International Tables Vol C Tables 4.2.6.8 and 6.1.1.4'
P P 0.1023 0.0942 'International Tables Vol C Tables 4.2.6.8 and 6.1.1.4'
Pt Pt -1.7033 8.3905 'International Tables Vol C Tables 4.2.6.8 and 6.1.1.4'

loop_
_geom_angle_atom_site_label_1
_geom_angle_atom_site_label_2
_geom_angle_atom_site_label_3
_geom_angle
_geom_angle_site_symmetry_1
_geom_angle_site_symmetry_3
_geom_angle_publ_flag
P003 Pt01 P002 178.88(4) . . ?
C00A Pt01 P002 89.05(9) . . ?
C00A Pt01 P003 89.83(10) . . ?
C00B Pt01 P002 89.37(11) . . ?
C00B Pt01 P003 91.74(11) . . ?
C00B Pt01 C00A 178.07(13) . . ?
C01C P002 Pt01 115.53(14) . . ?
C01C P002 C01F 105.4(2) . . ?
C01C P002 C01H 104.2(2) . . ?
C01F P002 Pt01 113.59(14) . . ?
C01H P002 Pt01 111.92(15) . . ?
C01H P002 C01F 105.2(2) . . ?
C00V P003 Pt01 115.70(13) . . ?
C00V P003 C01G 104.0(2) . . ?
C01G P003 Pt01 111.64(19) . . ?
C01J P003 Pt01 113.84(18) . . ?
C01J P003 C00V 104.0(3) . . ?
C01J P003 C01G 106.7(3) . . ?
C00H N006 C00L 123.8(3) . . ?
C00J N006 C00H 111.9(3) . . ?
C00J N006 C00L 124.3(3) . . ?
C00P N009 C00Z 125.4(3) . . ?
C00P N009 C015 118.8(3) . . ?
C00Z N009 C015 115.8(3) . . ?
C00I C00A Pt01 176.5(3) . . ?
C012 C00B Pt01 177.6(3) . . ?
C00D C00C H00C 119.4 . . ?
C00D C00C C00E 121.3(3) . . ?
C00E C00C H00C 119.4 . . ?
C00C C00D H00D 120.1 . . ?
C00C C00D C00L 119.9(3) . . ?
C00L C00D H00D 120.1 . . ?
C00C C00E C00I 119.8(3) . . ?
C00G C00E C00C 117.8(3) . . ?
C00G C00E C00I 122.4(3) . . ?
H00A C00F H00B 110.3 . . ?
C00M C00F H00A 112.9 . . ?
C00M C00F H00B 112.9 . . ?
C00M C00F C014 94.0(3) . . ?
C014 C00F H00A 112.9 . . ?
C014 C00F H00B 112.9 . . ?
C00E C00G H00G 119.2 . . ?
C00U C00G C00E 121.6(3) . . ?
C00U C00G H00G 119.2 . . ?
O004 C00H N006 124.7(3) . . ?
O004 C00H C00O 126.6(3) . . ?
N006 C00H C00O 108.7(3) . . ?
C00A C00I C00E 175.5(4) . . ?
O005 C00J N006 124.4(3) . . ?
O005 C00J C00N 126.9(3) . . ?
N006 C00J C00N 108.7(3) . . ?
C00X C00K H00K 125.9 . . ?
C00X C00K C014 108.2(3) . . ?
C014 C00K H00K 125.9 . . ?
C00D C00L N006 120.0(3) . . ?
C00D C00L C00U 120.3(3) . . ?
C00U C00L N006 119.7(3) . . ?
C00F C00M H00M 116.3 . . ?
C00F C00M C00N 100.5(3) . . ?
C00N C00M H00M 116.3 . . ?
C00X C00M C00F 99.9(3) . . ?
C00X C00M H00M 116.3 . . ?
C00X C00M C00N 105.1(3) . . ?
C00J C00N C00M 112.1(3) . . ?
C00J C00N H00N 111.9 . . ?
C00J C00N C00O 105.3(3) . . ?
C00M C00N H00N 111.9 . . ?
C00O C00N C00M 103.4(3) . . ?
C00O C00N H00N 111.9 . . ?
C00H C00O C00N 105.4(3) . . ?
C00H C00O H00O 111.8 . . ?
C00H C00O C014 112.7(3) . . ?
C00N C00O H00O 111.8 . . ?
C00N C00O C014 103.0(3) . . ?
C014 C00O H00O 111.8 . . ?
O008 C00P N009 119.8(3) . . ?
O008 C00P C00R 123.3(3) . . ?
N009 C00P C00R 116.9(3) . . ?
C010 C00Q H00Q 119.3 . . ?
C010 C00Q C011 121.5(3) . . ?
C011 C00Q H00Q 119.3 . . ?
C00T C00R C00P 120.0(3) . . ?
C00W C00R C00P 118.6(3) . . ?
C00W C00R C00T 121.4(3) . . ?
H00E C00S H00F 107.6 . . ?
C017 C00S H00E 108.7 . . ?
C017 C00S H00F 108.7 . . ?
C017 C00S C019 114.1(3) . . ?
C019 C00S H00E 108.7 . . ?
C019 C00S H00F 108.7 . . ?
C00R C00T C011 118.4(3) . . ?
C00R C00T C01A 120.7(3) . . ?
C01A C00T C011 120.9(3) . . ?
C00G C00U C00L 119.2(3) . . ?
C00G C00U H00U 120.4 . . ?
C00L C00U H00U 120.4 . . ?
P003 C00V H00H 108.9 . . ?
P003 C00V H00I 108.9 . . ?
H00H C00V H00I 107.7 . . ?
C013 C00V P003 113.4(3) . . ?
C013 C00V H00H 108.9 . . ?
C013 C00V H00I 108.9 . . ?
C00R C00W H00W 120.0 . . ?
C00R C00W C010 120.0(3) . . ?
C010 C00W H00W 120.0 . . ?
C00K C00X C00M 107.3(3) . . ?
C00K C00X H00X 126.4 . . ?
C00M C00X H00X 126.4 . . ?
C011 C00Y C012 119.5(3) . . ?
C018 C00Y C011 119.2(3) . . ?
C018 C00Y C012 121.3(3) . . ?
O007 C00Z N009 120.8(3) . . ?
O007 C00Z C01A 122.2(3) . . ?
N009 C00Z C01A 116.9(3) . . ?
C00Q C010 C00W 120.3(3) . . ?
C00Q C010 H010 119.8 . . ?
C00W C010 H010 119.8 . . ?
C00Q C011 C00T 118.4(3) . . ?
C00Q C011 C00Y 122.9(3) . . ?
C00T C011 C00Y 118.7(3) . . ?
C00B C012 C00Y 177.1(4) . . ?
C00V C013 H01A 109.5 . . ?
C00V C013 H01B 109.5 . . ?
C00V C013 H01C 109.5 . . ?
H01A C013 H01B 109.5 . . ?
H01A C013 H01C 109.5 . . ?
H01B C013 H01C 109.5 . . ?
C00F C014 C00O 100.6(2) . . ?
C00F C014 H014 116.3 . . ?
C00K C014 C00F 100.0(3) . . ?
C00K C014 C00O 104.8(3) . . ?
C00K C014 H014 116.3 . . ?
C00O C014 H014 116.3 . . ?
N009 C015 H01D 109.2 . . ?
N009 C015 H01E 109.2 . . ?
N009 C015 C016 112.3(3) . . ?
H01D C015 H01E 107.9 . . ?
C016 C015 H01D 109.2 . . ?
C016 C015 H01E 109.2 . . ?
C015 C016 H01F 109.3 . . ?
C015 C016 H01G 109.3 . . ?
H01F C016 H01G 108.0 . . ?
C019 C016 C015 111.6(3) . . ?
C019 C016 H01F 109.3 . . ?
C019 C016 H01G 109.3 . . ?
C00S C017 H01H 108.7 . . ?
C00S C017 H01I 108.7 . . ?
H01H C017 H01I 107.6 . . ?
C01E C017 C00S 114.4(4) . . ?
C01E C017 H01H 108.7 . . ?
C01E C017 H01I 108.7 . . ?
C00Y C018 H018 119.1 . . ?
C00Y C018 C01D 121.8(3) . . ?
C01D C018 H018 119.1 . . ?
C00S C019 H01J 109.0 . . ?
C00S C019 H01K 109.0 . . ?
C016 C019 C00S 112.9(3) . . ?
C016 C019 H01J 109.0 . . ?
C016 C019 H01K 109.0 . . ?
H01J C019 H01K 107.8 . . ?
C00T C01A C00Z 119.9(3) . . ?
C01D C01A C00T 118.9(3) . . ?
C01D C01A C00Z 121.1(3) . . ?
H01L C01B H01M 109.5 . . ?
H01L C01B H01N 109.5 . . ?
H01M C01B H01N 109.5 . . ?
C01H C01B H01L 109.5 . . ?
C01H C01B H01M 109.5 . . ?
C01H C01B H01N 109.5 . . ?
P002 C01C H01O 108.7 . . ?
P002 C01C H01P 108.7 . . ?
H01O C01C H01P 107.6 . . ?
C01I C01C P002 114.2(3) . . ?
C01I C01C H01O 108.7 . . ?
C01I C01C H01P 108.7 . . ?
C018 C01D H01Q 119.7 . . ?
C01A C01D C018 120.5(4) . . ?
C01A C01D H01Q 119.7 . . ?
C017 C01E H01R 109.5 . . ?
C017 C01E H01S 109.5 . . ?
C017 C01E H01T 109.5 . . ?
H01R C01E H01S 109.5 . . ?
H01R C01E H01T 109.5 . . ?
H01S C01E H01T 109.5 . . ?
P002 C01F H01U 108.1 . . ?
P002 C01F H01V 108.1 . . ?
H01U C01F H01V 107.3 . . ?
C01K C01F P002 116.6(3) . . ?
C01K C01F H01U 108.1 . . ?
C01K C01F H01V 108.1 . . ?
P003 C01G H01W 108.1 . . ?
P003 C01G H01X 108.1 . . ?
H01W C01G H01X 107.3 . . ?
C01L C01G P003 116.6(5) . . ?
C01L C01G H01W 108.1 . . ?
C01L C01G H01X 108.1 . . ?
P002 C01H H01Y 108.6 . . ?
P002 C01H H 108.6 . . ?
C01B C01H P002 114.8(3) . . ?
C01B C01H H01Y 108.6 . . ?
C01B C01H H 108.6 . . ?
H01Y C01H H 107.5 . . ?
C01C C01I H01Z 109.5 . . ?
C01C C01I HA 109.5 . . ?
C01C C01I HB 109.5 . . ?
H01Z C01I HA 109.5 . . ?
H01Z C01I HB 109.5 . . ?
HA C01I HB 109.5 . . ?
P003 C01J H01 109.3 . . ?
P003 C01J HC 109.3 . . ?
H01 C01J HC 108.0 . . ?
C01M C01J P003 111.4(4) . . ?
C01M C01J H01 109.3 . . ?
C01M C01J HC 109.3 . . ?
C01F C01K H0AA 109.5 . . ?
C01F C01K HD 109.5 . . ?
C01F C01K HE 109.5 . . ?
H0AA C01K HD 109.5 . . ?
H0AA C01K HE 109.5 . . ?
HD C01K HE 109.5 . . ?
C01G C01L H1AA 109.5 . . ?
C01G C01L HF 109.5 . . ?
C01G C01L HG 109.5 . . ?
H1AA C01L HF 109.5 . . ?
H1AA C01L HG 109.5 . . ?
HF C01L HG 109.5 . . ?
C01J C01M H2AA 109.5 . . ?
C01J C01M HH 109.5 . . ?
C01J C01M HI 109.5 . . ?
H2AA C01M HH 109.5 . . ?
H2AA C01M HI 109.5 . . ?
HH C01M HI 109.5 . . ?

loop_
_geom_bond_atom_site_label_1
_geom_bond_atom_site_label_2
_geom_bond_distance
_geom_bond_site_symmetry_2
_geom_bond_publ_flag
Pt01 P002 2.3008(9) . ?
Pt01 P003 2.2944(10) . ?
Pt01 C00A 1.995(3) . ?
Pt01 C00B 1.992(4) . ?
P002 C01C 1.814(4) . ?
P002 C01F 1.829(4) . ?
P002 C01H 1.814(4) . ?
P003 C00V 1.816(4) . ?
P003 C01G 1.883(6) . ?
P003 C01J 1.797(6) . ?
O004 C00H 1.205(4) . ?
O005 C00J 1.205(4) . ?
N006 C00H 1.412(4) . ?
N006 C00J 1.410(4) . ?
N006 C00L 1.431(4) . ?
O007 C00Z 1.218(4) . ?
O008 C00P 1.224(4) . ?
N009 C00P 1.390(5) . ?
N009 C00Z 1.399(4) . ?
N009 C015 1.478(4) . ?
C00A C00I 1.206(5) . ?
C00B C012 1.225(5) . ?
C00C H00C 0.9500 . ?
C00C C00D 1.381(4) . ?
C00C C00E 1.406(4) . ?
C00D H00D 0.9500 . ?
C00D C00L 1.391(4) . ?
C00E C00G 1.398(5) . ?
C00E C00I 1.437(4) . ?
C00F H00A 0.9900 . ?
C00F H00B 0.9900 . ?
C00F C00M 1.538(5) . ?
C00F C014 1.543(5) . ?
C00G H00G 0.9500 . ?
C00G C00U 1.390(5) . ?
C00H C00O 1.507(5) . ?
C00J C00N 1.512(4) . ?
C00K H00K 0.9500 . ?
C00K C00X 1.329(5) . ?
C00K C014 1.508(5) . ?
C00L C00U 1.396(4) . ?
C00M H00M 1.0000 . ?
C00M C00N 1.561(5) . ?
C00M C00X 1.521(5) . ?
C00N H00N 1.0000 . ?
C00N C00O 1.540(5) . ?
C00O H00O 1.0000 . ?
C00O C014 1.566(4) . ?
C00P C00R 1.477(5) . ?
C00Q H00Q 0.9500 . ?
C00Q C010 1.359(5) . ?
C00Q C011 1.425(5) . ?
C00R C00T 1.413(5) . ?
C00R C00W 1.377(5) . ?
C00S H00E 0.9900 . ?
C00S H00F 0.9900 . ?
C00S C017 1.516(5) . ?
C00S C019 1.533(5) . ?
C00T C011 1.426(4) . ?
C00T C01A 1.419(5) . ?
C00U H00U 0.9500 . ?
C00V H00H 0.9900 . ?
C00V H00I 0.9900 . ?
C00V C013 1.512(5) . ?
C00W H00W 0.9500 . ?
C00W C010 1.401(5) . ?
C00X H00X 0.9500 . ?
C00Y C011 1.430(5) . ?
C00Y C012 1.430(5) . ?
C00Y C018 1.377(5) . ?
C00Z C01A 1.472(5) . ?
C010 H010 0.9500 . ?
C013 H01A 0.9800 . ?
C013 H01B 0.9800 . ?
C013 H01C 0.9800 . ?
C014 H014 1.0000 . ?
C015 H01D 0.9900 . ?
C015 H01E 0.9900 . ?
C015 C016 1.526(5) . ?
C016 H01F 0.9900 . ?
C016 H01G 0.9900 . ?
C016 C019 1.522(5) . ?
C017 H01H 0.9900 . ?
C017 H01I 0.9900 . ?
C017 C01E 1.494(6) . ?
C018 H018 0.9500 . ?
C018 C01D 1.415(5) . ?
C019 H01J 0.9900 . ?
C019 H01K 0.9900 . ?
C01A C01D 1.381(5) . ?
C01B H01L 0.9800 . ?
C01B H01M 0.9800 . ?
C01B H01N 0.9800 . ?
C01B C01H 1.516(6) . ?
C01C H01O 0.9900 . ?
C01C H01P 0.9900 . ?
C01C C01I 1.521(6) . ?
C01D H01Q 0.9500 . ?
C01E H01R 0.9800 . ?
C01E H01S 0.9800 . ?
C01E H01T 0.9800 . ?
C01F H01U 0.9900 . ?
C01F H01V 0.9900 . ?
C01F C01K 1.519(6) . ?
C01G H01W 0.9900 . ?
C01G H01X 0.9900 . ?
C01G C01L 1.474(7) . ?
C01H H01Y 0.9900 . ?
C01H H 0.9900 . ?
C01I H01Z 0.9800 . ?
C01I HA 0.9800 . ?
C01I HB 0.9800 . ?
C01J H01 0.9900 . ?
C01J HC 0.9900 . ?
C01J C01M 1.595(10) . ?
C01K H0AA 0.9800 . ?
C01K HD 0.9800 . ?
C01K HE 0.9800 . ?
C01L H1AA 0.9800 . ?
C01L HF 0.9800 . ?
C01L HG 0.9800 . ?
C01M H2AA 0.9800 . ?
C01M HH 0.9800 . ?
C01M HI 0.9800 . ?

loop_
_geom_torsion_atom_site_label_1
_geom_torsion_atom_site_label_2
_geom_torsion_atom_site_label_3
_geom_torsion_atom_site_label_4
_geom_torsion
_geom_torsion_site_symmetry_1
_geom_torsion_site_symmetry_2
_geom_torsion_site_symmetry_3
_geom_torsion_site_symmetry_4
_geom_torsion_publ_flag
Pt01 P002 C01C C01I -61.5(3) . . . . ?
Pt01 P002 C01F C01K 172.3(4) . . . . ?
Pt01 P002 C01H C01B -59.4(4) . . . . ?
Pt01 P003 C00V C013 56.2(3) . . . . ?
Pt01 P003 C01G C01L -171.1(4) . . . . ?
Pt01 P003 C01J C01M 68.3(5) . . . . ?
O004 C00H C00O C00N 179.9(3) . . . . ?
O004 C00H C00O C014 68.3(4) . . . . ?
O005 C00J C00N C00M -65.4(4) . . . . ?
O005 C00J C00N C00O -177.0(3) . . . . ?
N006 C00H C00O C00N 0.7(3) . . . . ?
N006 C00H C00O C014 -110.9(3) . . . . ?
N006 C00J C00N C00M 112.5(3) . . . . ?
N006 C00J C00N C00O 0.9(3) . . . . ?
N006 C00L C00U C00G -179.2(3) . . . . ?
O007 C00Z C01A C00T -177.3(3) . . . . ?
O007 C00Z C01A C01D 0.8(5) . . . . ?
O008 C00P C00R C00T -176.2(3) . . . . ?
O008 C00P C00R C00W 3.6(5) . . . . ?
N009 C00P C00R C00T 3.8(4) . . . . ?
N009 C00P C00R C00W -176.4(3) . . . . ?
N009 C00Z C01A C00T 2.3(5) . . . . ?
N009 C00Z C01A C01D -179.6(3) . . . . ?
N009 C015 C016 C019 168.2(3) . . . . ?
C00C C00D C00L N006 178.0(3) . . . . ?
C00C C00D C00L C00U -1.2(5) . . . . ?
C00C C00E C00G C00U -1.3(5) . . . . ?
C00D C00C C00E C00G 0.1(5) . . . . ?
C00D C00C C00E C00I -178.7(3) . . . . ?
C00D C00L C00U C00G 0.1(5) . . . . ?
C00E C00C C00D C00L 1.2(5) . . . . ?
C00E C00G C00U C00L 1.2(5) . . . . ?
C00F C00M C00N C00J -76.4(3) . . . . ?
C00F C00M C00N C00O 36.5(3) . . . . ?
C00F C00M C00X C00K -33.7(4) . . . . ?
C00H N006 C00J O005 177.5(3) . . . . ?
C00H N006 C00J C00N -0.5(4) . . . . ?
C00H N006 C00L C00D -38.2(4) . . . . ?
C00H N006 C00L C00U 141.1(3) . . . . ?
C00H C00O C014 C00F 77.3(3) . . . . ?
C00H C00O C014 C00K -179.3(3) . . . . ?
C00I C00E C00G C00U 177.5(3) . . . . ?
C00J N006 C00H O004 -179.3(3) . . . . ?
C00J N006 C00H C00O -0.2(4) . . . . ?
C00J N006 C00L C00D 139.7(3) . . . . ?
C00J N006 C00L C00U -41.0(4) . . . . ?
C00J C00N C00O C00H -0.9(3) . . . . ?
C00J C00N C00O C014 117.4(3) . . . . ?
C00L N006 C00H O004 -1.2(5) . . . . ?
C00L N006 C00H C00O 178.0(3) . . . . ?
C00L N006 C00J O005 -0.6(5) . . . . ?
C00L N006 C00J C00N -178.6(3) . . . . ?
C00M C00F C014 C00K -50.0(3) . . . . ?
C00M C00F C014 C00O 57.2(3) . . . . ?
C00M C00N C00O C00H -118.7(3) . . . . ?
C00M C00N C00O C014 -0.4(3) . . . . ?
C00N C00M C00X C00K 70.2(4) . . . . ?
C00N C00O C014 C00F -35.8(3) . . . . ?
C00N C00O C014 C00K 67.6(3) . . . . ?
C00P N009 C00Z O007 -179.4(3) . . . . ?
C00P N009 C00Z C01A 1.0(5) . . . . ?
C00P N009 C015 C016 93.8(4) . . . . ?
C00P C00R C00T C011 179.5(3) . . . . ?
C00P C00R C00T C01A -0.8(5) . . . . ?
C00P C00R C00W C010 178.7(3) . . . . ?
C00R C00T C011 C00Q 1.3(5) . . . . ?
C00R C00T C011 C00Y -178.9(3) . . . . ?
C00R C00T C01A C00Z -2.4(5) . . . . ?
C00R C00T C01A C01D 179.5(3) . . . . ?
C00R C00W C010 C00Q 2.4(5) . . . . ?
C00T C00R C00W C010 -1.6(5) . . . . ?
C00T C01A C01D C018 -0.2(6) . . . . ?
C00V P003 C01G C01L -45.6(5) . . . . ?
C00V P003 C01J C01M -58.5(5) . . . . ?
C00W C00R C00T C011 -0.3(5) . . . . ?
C00W C00R C00T C01A 179.5(3) . . . . ?
C00X C00K C014 C00F 33.0(4) . . . . ?
C00X C00K C014 C00O -70.9(4) . . . . ?
C00X C00M C00N C00J -179.8(3) . . . . ?
C00X C00M C00N C00O -66.9(3) . . . . ?
C00Y C018 C01D C01A 0.4(6) . . . . ?
C00Z N009 C00P O008 176.0(3) . . . . ?
C00Z N009 C00P C00R -4.0(5) . . . . ?
C00Z N009 C015 C016 -83.7(4) . . . . ?
C00Z C01A C01D C018 -178.2(4) . . . . ?
C010 C00Q C011 C00T -0.4(5) . . . . ?
C010 C00Q C011 C00Y 179.7(3) . . . . ?
C011 C00Q C010 C00W -1.4(5) . . . . ?
C011 C00T C01A C00Z 177.4(3) . . . . ?
C011 C00T C01A C01D -0.7(5) . . . . ?
C011 C00Y C018 C01D 0.3(6) . . . . ?
C012 C00Y C011 C00Q -3.6(5) . . . . ?
C012 C00Y C011 C00T 176.5(3) . . . . ?
C012 C00Y C018 C01D -177.3(4) . . . . ?
C014 C00F C00M C00N -57.4(3) . . . . ?
C014 C00F C00M C00X 50.2(3) . . . . ?
C014 C00K C00X C00M 0.3(4) . . . . ?
C015 N009 C00P O008 -1.2(5) . . . . ?
C015 N009 C00P C00R 178.7(3) . . . . ?
C015 N009 C00Z O007 -2.1(5) . . . . ?
C015 N009 C00Z C01A 178.3(3) . . . . ?
C015 C016 C019 C00S 177.9(3) . . . . ?
C017 C00S C019 C016 177.1(3) . . . . ?
C018 C00Y C011 C00Q 178.7(3) . . . . ?
C018 C00Y C011 C00T -1.2(5) . . . . ?
C019 C00S C017 C01E 65.0(5) . . . . ?
C01A C00T C011 C00Q -178.5(3) . . . . ?
C01A C00T C011 C00Y 1.4(5) . . . . ?
C01C P002 C01F C01K 44.8(4) . . . . ?
C01C P002 C01H C01B 66.2(4) . . . . ?
C01F P002 C01C C01I 64.8(4) . . . . ?
C01F P002 C01H C01B 176.8(3) . . . . ?
C01G P003 C00V C013 -66.7(4) . . . . ?
C01G P003 C01J C01M -168.1(4) . . . . ?
C01H P002 C01C C01I 175.3(3) . . . . ?
C01H P002 C01F C01K -64.9(4) . . . . ?
C01J P003 C00V C013 -178.2(3) . . . . ?
C01J P003 C01G C01L 64.0(5) . . . . ?
